data_4337790
loop_
_publ_author_name
'Zhao, Jing'
'Li, R. K.'

_publ_section_title
;
 Two New Barium Borate Fluorides ABa12(BO3)7F4 (A = Li and Na).
;
_journal_issue 5
_journal_name_full 'Inorganic chemistry'
_journal_page_first 2501
_journal_page_last 2505
_journal_paper_doi 10.1021/ic4025525
_journal_volume 53
_journal_year 2014
_chemical_formula_sum 'B7 Ba12 F4 Na O21'
_chemical_formula_weight 2158.74
_chemical_name_systematic
;
 ?
;
_space_group_IT_number 140
_symmetry_cell_setting tetragonal
_symmetry_space_group_name_Hall '-I 4 2c'
_symmetry_space_group_name_H-M 'I 4/m c m'
_audit_creation_method SHELXL-2013
_cell_angle_alpha 90
_cell_angle_beta 90
_cell_angle_gamma 90
_cell_formula_units_Z 4
_cell_length_a 13.6443(9)
_cell_length_b 13.6443(9)
_cell_length_c 15.0214(17)
_cell_measurement_reflns_used 3858
_cell_measurement_temperature 301
_cell_measurement_theta_max 27.5
_cell_measurement_theta_min 2.7
_cell_volume 2796.5(4)
_computing_structure_refinement 'SHELXL-2013 (Sheldrick, 2013)'
_diffrn_ambient_temperature 301
_diffrn_detector_area_resol_mean 13.6612
_diffrn_measured_fraction_theta_full 0.994
_diffrn_measured_fraction_theta_max 0.997
_diffrn_measurement_device_type
;
Rigaku Mercury375R (2x2 bin mode)
;
_diffrn_radiation_type MoK\a
_diffrn_radiation_wavelength 0.71075
_diffrn_reflns_av_R_equivalents 0.0741
_diffrn_reflns_av_unetI/netI 0.0306
_diffrn_reflns_Laue_measured_fraction_full 0.994
_diffrn_reflns_Laue_measured_fraction_max 0.997
_diffrn_reflns_limit_h_max 17
_diffrn_reflns_limit_h_min -17
_diffrn_reflns_limit_k_max 17
_diffrn_reflns_limit_k_min -17
_diffrn_reflns_limit_l_max 19
_diffrn_reflns_limit_l_min -19
_diffrn_reflns_number 13886
_diffrn_reflns_point_group_measured_fraction_full 0.994
_diffrn_reflns_point_group_measured_fraction_max 0.997
_diffrn_reflns_theta_full 25.242
_diffrn_reflns_theta_max 27.428
_diffrn_reflns_theta_min 3.438
_diffrn_source 'Sealed Tube'
_exptl_absorpt_coefficient_mu 16.714
_exptl_absorpt_correction_T_max 1.000
_exptl_absorpt_correction_T_min 0.589
_exptl_absorpt_correction_type multi-scan
_exptl_crystal_colour Colorless
_exptl_crystal_density_diffrn 5.127
_exptl_crystal_description Prism
_exptl_crystal_F_000 3688
_exptl_crystal_size_max 0.20
_exptl_crystal_size_mid 0.12
_exptl_crystal_size_min 0.06
_refine_diff_density_max 1.151
_refine_diff_density_min -1.601
_refine_diff_density_rms 0.230
_refine_ls_extinction_coef 0.00111(4)
_refine_ls_extinction_expression Fc^*^=kFc[1+0.001xFc^2^\l^3^/sin(2\q)]^-1/4^
_refine_ls_extinction_method SHELXL
_refine_ls_goodness_of_fit_ref 1.182
_refine_ls_hydrogen_treatment undef
_refine_ls_matrix_type full
_refine_ls_number_parameters 76
_refine_ls_number_reflns 884
_refine_ls_number_restraints 0
_refine_ls_restrained_S_all 1.182
_refine_ls_R_factor_all 0.0302
_refine_ls_R_factor_gt 0.0295
_refine_ls_shift/su_max 0.000
_refine_ls_shift/su_mean 0.000
_refine_ls_structure_factor_coef Fsqd
_refine_ls_weighting_details
;
 w=1/[\s^2^(Fo^2^)+(0.0100P)^2^+77.4037P]
 where P=(Fo^2^+2Fc^2^)/3
;
_refine_ls_weighting_scheme calc
_refine_ls_wR_factor_gt 0.0604
_refine_ls_wR_factor_ref 0.0607
_reflns_Friedel_coverage 0.000
_reflns_number_gt 873
_reflns_number_total 884
_reflns_threshold_expression 'I > 2\s(I)'
_cod_data_source_file ic4025525_si_003.cif
_cod_data_source_block bbfi4
_cod_depositor_comments
;
The following automatic conversions were performed:

'_exptl_absorpt_correction_type' value 'Multi-scan' changed to
'multi-scan' according to
/usr/data/users/saulius/crontab/automatic-downloads/current/ACS/lib/dictionaries/cif_core.dic
dictionary named 'cif_core.dic' version 2.4.2 from 2011-04-26.

Automatic conversion script
Id: cif_fix_values 2281 2013-09-26 08:29:07Z andrius 
;
_cod_original_cell_volume 2796.5(5)
_cod_original_sg_symbol_H-M I4/mcm
_cod_database_code 4337790
_shelx_space_group_comment
;
The symmetry employed for this shelxl refinement is uniquely defined
by the following loop, which should always be used as a source of
symmetry information in preference to the above space-group names.
They are only intended as comments.
;
_shelxl_version_number 2013-2

loop_
_space_group_symop_operation_xyz
'x, y, z'
'-x, -y, z'
'-y, x, z'
'y, -x, z'
'-x, y, -z+1/2'
'x, -y, -z+1/2'
'y, x, -z+1/2'
'-y, -x, -z+1/2'
'x+1/2, y+1/2, z+1/2'
'-x+1/2, -y+1/2, z+1/2'
'-y+1/2, x+1/2, z+1/2'
'y+1/2, -x+1/2, z+1/2'
'-x+1/2, y+1/2, -z+1'
'x+1/2, -y+1/2, -z+1'
'y+1/2, x+1/2, -z+1'
'-y+1/2, -x+1/2, -z+1'
'-x, -y, -z'
'x, y, -z'
'y, -x, -z'
'-y, x, -z'
'x, -y, z-1/2'
'-x, y, z-1/2'
'-y, -x, z-1/2'
'y, x, z-1/2'
'-x+1/2, -y+1/2, -z+1/2'
'x+1/2, y+1/2, -z+1/2'
'y+1/2, -x+1/2, -z+1/2'
'-y+1/2, x+1/2, -z+1/2'
'x+1/2, -y+1/2, z'
'-x+1/2, y+1/2, z'
'-y+1/2, -x+1/2, z'
'y+1/2, x+1/2, z'

loop_
_atom_site_label
_atom_site_type_symbol
_atom_site_fract_x
_atom_site_fract_y
_atom_site_fract_z
_atom_site_U_iso_or_equiv
_atom_site_adp_type
_atom_site_occupancy
_atom_site_site_symmetry_order
_atom_site_calc_flag
_atom_site_refinement_flags_posn
_atom_site_refinement_flags_adp
_atom_site_refinement_flags_occupancy
Ba1 Ba 0.20418(3) 0.07046(3) 0.13368(3) 0.01604(17) Uani 1 1 d . . .
Ba2 Ba 0.5000 0.0000 0.13288(5) 0.0213(2) Uani 1 4 d S T P
Ba3 Ba 0.17465(4) 0.32535(4) 0.0000 0.0138(2) Uani 1 4 d S T P
Na Na 0.0000 0.0000 0.0000 0.030(2) Uani 1 8 d S T P
F F 0.0767(4) 0.1428(4) 0.0000 0.0215(12) Uani 1 2 d S T P
O1 O 0.1454(4) 0.5223(4) 0.0000 0.0158(13) Uani 1 2 d S T P
O2 O 0.3085(5) 0.1915(5) 0.0000 0.0164(19) Uani 1 4 d S T P
O3 O 0.3777(4) 0.1223(4) 0.2079(5) 0.0211(14) Uani 1 2 d S T P
O4 O 0.2566(5) -0.1177(4) 0.1758(4) 0.0355(14) Uani 1 1 d . . .
B1 B 0.3389(6) -0.1611(6) 0.2141(8) 0.022(2) Uani 1 2 d S T P
B2 B 0.3797(7) 0.1203(7) 0.0000 0.009(2) Uani 1 4 d S T P
B3 B 0.0000 0.0000 0.2500 0.026(5) Uani 1 8 d S T P
O5 O 0.0000 0.0000 0.1487(13) 0.023(4) Uani 0.5 4 d S T P
O6 O 0.0778(17) 0.0422(18) 0.2841(15) 0.042(7) Uani 0.25 1 d . . P

loop_
_atom_site_aniso_label
_atom_site_aniso_U_11
_atom_site_aniso_U_22
_atom_site_aniso_U_33
_atom_site_aniso_U_23
_atom_site_aniso_U_13
_atom_site_aniso_U_12
Ba1 0.0157(2) 0.0166(2) 0.0158(3) 0.00186(14) 0.00133(14) 0.00067(15)
Ba2 0.0232(3) 0.0232(3) 0.0175(4) 0.000 0.000 0.0085(3)
Ba3 0.0119(3) 0.0119(3) 0.0174(4) 0.000 0.000 0.0032(3)
Na 0.018(2) 0.018(2) 0.055(6) 0.000 0.000 0.000
F 0.018(3) 0.016(3) 0.030(3) 0.000 0.000 -0.004(2)
O1 0.015(3) 0.013(3) 0.020(3) 0.000 0.000 0.000(2)
O2 0.013(3) 0.013(3) 0.023(5) 0.000 0.000 0.002(3)
O3 0.024(2) 0.024(2) 0.016(3) -0.006(2) 0.006(2) -0.002(3)
O4 0.047(3) 0.027(3) 0.032(3) 0.003(2) -0.021(3) -0.005(3)
B1 0.023(3) 0.023(3) 0.020(5) 0.000(3) 0.000(3) -0.007(5)
B2 0.012(4) 0.012(4) 0.003(5) 0.000 0.000 0.001(5)
B3 0.015(6) 0.015(6) 0.050(16) 0.000 0.000 0.000
O5 0.026(6) 0.026(6) 0.015(9) 0.000 0.000 0.000
O6 0.038(13) 0.052(15) 0.037(14) -0.028(11) -0.030(11) 0.014(11)

loop_
_atom_type_symbol
_atom_type_description
_atom_type_scat_dispersion_real
_atom_type_scat_dispersion_imag
_atom_type_scat_source
B B 0.0013 0.0007 'International Tables Vol C Tables 4.2.6.8 and 6.1.1.4'
O O 0.0106 0.0060 'International Tables Vol C Tables 4.2.6.8 and 6.1.1.4'
F F 0.0171 0.0103 'International Tables Vol C Tables 4.2.6.8 and 6.1.1.4'
Na Na 0.0362 0.0249 'International Tables Vol C Tables 4.2.6.8 and 6.1.1.4'
Ba Ba -0.3244 2.2819 'International Tables Vol C Tables 4.2.6.8 and 6.1.1.4'

loop_
_geom_angle_atom_site_label_1
_geom_angle_atom_site_label_2
_geom_angle_atom_site_label_3
_geom_angle
_geom_angle_site_symmetry_1
_geom_angle_site_symmetry_3
O6 Ba1 O3 123.4(6) 7 .
O6 Ba1 O4 98.7(5) 7 .
O3 Ba1 O4 85.50(18) . .
O6 Ba1 F 78.3(5) 7 .
O3 Ba1 F 137.44(16) . .
O4 Ba1 F 130.58(16) . .
O6 Ba1 O4 59.9(5) 7 3
O3 Ba1 O4 92.13(17) . 3
O4 Ba1 O4 152.3(3) . 3
F Ba1 O4 66.17(14) . 3
O6 Ba1 O1 161.6(6) 7 13_544
O3 Ba1 O1 74.36(17) . 13_544
O4 Ba1 O1 76.49(18) . 13_544
F Ba1 O1 91.28(12) . 13_544
O4 Ba1 O1 129.36(17) 3 13_544
O6 Ba1 O5 32.2(7) 7 .
O3 Ba1 O5 151.2(4) . .
O4 Ba1 O5 85.62(16) . .
F Ba1 O5 65.7(3) . .
O4 Ba1 O5 83.31(14) 3 .
O1 Ba1 O5 129.5(3) 13_544 .
O6 Ba1 F 96.4(6) 7 19
O3 Ba1 F 134.69(17) . 19
O4 Ba1 F 66.12(14) . 19
F Ba1 F 65.29(17) . 19
O4 Ba1 F 129.29(15) 3 19
O1 Ba1 F 65.38(14) 13_544 19
O5 Ba1 F 64.2(3) . 19
O6 Ba1 O2 136.6(5) 7 .
O3 Ba1 O2 73.38(15) . .
O4 Ba1 O2 123.6(2) . .
F Ba1 O2 67.70(15) . .
O4 Ba1 O2 81.6(2) 3 .
O1 Ba1 O2 47.78(19) 13_544 .
O5 Ba1 O2 133.3(3) . .
F Ba1 O2 93.11(9) 19 .
O6 Ba1 O4 74.7(6) 7 6
O3 Ba1 O4 49.26(18) . 6
O4 Ba1 O4 85.36(17) . 6
F Ba1 O4 137.95(14) . 6
O4 Ba1 O4 72.52(19) 3 6
O1 Ba1 O4 121.92(15) 13_544 6
O5 Ba1 O4 102.7(4) . 6
F Ba1 O4 148.72(13) 19 6
O2 Ba1 O4 114.17(11) . 6
O6 Ba1 O6 25.4(9) 7 .
O3 Ba1 O6 103.7(4) . .
O4 Ba1 O6 81.3(5) . .
F Ba1 O6 103.6(4) . .
O4 Ba1 O6 72.4(5) 3 .
O1 Ba1 O6 157.8(5) 13_544 .
O5 Ba1 O6 47.9(5) . .
F Ba1 O6 105.8(4) 19 .
O2 Ba1 O6 153.8(5) . .
O4 Ba1 O6 54.9(4) 6 .
O6 Ba1 B1 97.9(6) 7 27
O3 Ba1 B1 25.7(2) . 27
O4 Ba1 B1 92.7(2) . 27
F Ba1 B1 136.7(2) . 27
O4 Ba1 B1 74.6(2) 3 27
O1 Ba1 B1 100.0(2) 13_544 27
O5 Ba1 B1 128.0(4) . 27
F Ba1 B1 156.1(2) 19 27
O2 Ba1 B1 89.60(15) . 27
O4 Ba1 B1 25.78(19) 6 27
O6 Ba1 B1 80.4(4) . 27
O3 Ba2 O3 128.9(3) 2_655 .
O3 Ba2 O1 145.05(16) 2_655 13_544
O3 Ba2 O1 77.77(18) . 13_544
O3 Ba2 O1 77.77(18) 2_655 19
O3 Ba2 O1 145.05(16) . 19
O1 Ba2 O1 69.7(2) 13_544 19
O3 Ba2 O1 77.77(18) 2_655 29
O3 Ba2 O1 145.05(16) . 29
O1 Ba2 O1 90.32(18) 13_544 29
O1 Ba2 O1 49.6(2) 19 29
O3 Ba2 O1 145.05(16) 2_655 3_655
O3 Ba2 O1 77.77(18) . 3_655
O1 Ba2 O1 49.6(2) 13_544 3_655
O1 Ba2 O1 90.32(18) 19 3_655
O1 Ba2 O1 69.7(2) 29 3_655
O3 Ba2 B2 164.8(2) 2_655 .
O3 Ba2 B2 66.2(2) . .
O1 Ba2 B2 26.73(14) 13_544 .
O1 Ba2 B2 88.48(18) 19 .
O1 Ba2 B2 88.48(18) 29 .
O1 Ba2 B2 26.73(14) 3_655 .
O3 Ba2 B2 66.2(2) 2_655 17_655
O3 Ba2 B2 164.8(2) . 17_655
O1 Ba2 B2 88.48(18) 13_544 17_655
O1 Ba2 B2 26.73(14) 19 17_655
O1 Ba2 B2 26.73(14) 29 17_655
O1 Ba2 B2 88.48(18) 3_655 17_655
B2 Ba2 B2 98.6(3) . 17_655
O3 Ba2 B1 80.94(10) 2_655 2_655
O3 Ba2 B1 80.94(10) . 2_655
O1 Ba2 B1 130.41(18) 13_544 2_655
O1 Ba2 B1 130.41(18) 19 2_655
O1 Ba2 B1 82.35(19) 29 2_655
O1 Ba2 B1 82.35(19) 3_655 2_655
B2 Ba2 B1 103.78(13) . 2_655
B2 Ba2 B1 103.78(13) 17_655 2_655
O3 Ba2 B1 80.94(10) 2_655 .
O3 Ba2 B1 80.94(10) . .
O1 Ba2 B1 82.35(19) 13_544 .
O1 Ba2 B1 82.35(19) 19 .
O1 Ba2 B1 130.41(18) 29 .
O1 Ba2 B1 130.41(18) 3_655 .
B2 Ba2 B1 103.78(13) . .
B2 Ba2 B1 103.78(13) 17_655 .
B1 Ba2 B1 137.2(4) 2_655 .
O3 Ba2 Ba2 64.47(16) 2_655 27
O3 Ba2 Ba2 64.47(16) . 27
O1 Ba2 Ba2 134.84(9) 13_544 27
O1 Ba2 Ba2 134.84(9) 19 27
O1 Ba2 Ba2 134.84(9) 29 27
O1 Ba2 Ba2 134.84(9) 3_655 27
B2 Ba2 Ba2 130.70(16) . 27
B2 Ba2 Ba2 130.70(16) 17_655 27
B1 Ba2 Ba2 68.6(2) 2_655 27
B1 Ba2 Ba2 68.6(2) . 27
O3 Ba2 Ba3 102.69(7) 2_655 19
O3 Ba2 Ba3 102.69(7) . 19
O1 Ba2 Ba3 43.91(12) 13_544 19
O1 Ba2 Ba3 43.91(12) 19 19
O1 Ba2 Ba3 90.10(11) 29 19
O1 Ba2 Ba3 90.10(11) 3_655 19
B2 Ba2 Ba3 70.59(7) . 19
B2 Ba2 Ba3 70.59(7) 17_655 19
B1 Ba2 Ba3 170.8(2) 2_655 19
B1 Ba2 Ba3 52.1(2) . 19
Ba2 Ba2 Ba3 120.639(12) 27 19
O2 Ba3 O1 143.45(13) . .
O2 Ba3 O1 143.45(13) . 31
O1 Ba3 O1 73.1(3) . 31
O2 Ba3 F 73.22(11) . 31
O1 Ba3 F 70.23(17) . 31
O1 Ba3 F 143.33(17) 31 31
O2 Ba3 F 73.22(11) . .
O1 Ba3 F 143.33(17) . .
O1 Ba3 F 70.23(17) 31 .
F Ba3 F 146.4(2) 31 .
O2 Ba3 O4 87.76(11) . 30
O1 Ba3 O4 77.47(12) . 30
O1 Ba3 O4 106.24(13) 31 30
F Ba3 O4 65.76(12) 31 30
F Ba3 O4 112.83(11) . 30
O2 Ba3 O4 87.76(11) . 20
O1 Ba3 O4 106.24(13) . 20
O1 Ba3 O4 77.47(12) 31 20
F Ba3 O4 112.83(11) 31 20
F Ba3 O4 65.76(12) . 20
O4 Ba3 O4 175.5(2) 30 20
O2 Ba3 O4 87.76(11) . 13_554
O1 Ba3 O4 77.47(12) . 13_554
O1 Ba3 O4 106.24(13) 31 13_554
F Ba3 O4 65.76(12) 31 13_554
F Ba3 O4 112.83(11) . 13_554
O4 Ba3 O4 130.5(2) 30 13_554
O4 Ba3 O4 49.3(2) 20 13_554
O2 Ba3 O4 87.76(11) . 3
O1 Ba3 O4 106.24(13) . 3
O1 Ba3 O4 77.47(12) 31 3
F Ba3 O4 112.83(11) 31 3
F Ba3 O4 65.76(12) . 3
O4 Ba3 O4 49.3(2) 30 3
O4 Ba3 O4 130.5(2) 20 3
O4 Ba3 O4 175.5(2) 13_554 3
O2 Ba3 B1 94.6(2) . 20
O1 Ba3 B1 86.28(16) . 20
O1 Ba3 B1 86.28(16) 31 20
F Ba3 B1 91.34(6) 31 20
F Ba3 B1 91.34(6) . 20
O4 Ba3 B1 155.27(11) 30 20
O4 Ba3 B1 25.58(13) 20 20
O4 Ba3 B1 25.58(13) 13_554 20
O4 Ba3 B1 155.27(11) 3 20
O2 Ba3 B1 94.6(2) . 3
O1 Ba3 B1 86.28(16) . 3
O1 Ba3 B1 86.28(16) 31 3
F Ba3 B1 91.34(6) 31 3
F Ba3 B1 91.34(6) . 3
O4 Ba3 B1 25.58(13) 30 3
O4 Ba3 B1 155.27(11) 20 3
O4 Ba3 B1 155.27(11) 13_554 3
O4 Ba3 B1 25.58(13) 3 3
B1 Ba3 B1 170.7(4) 20 3
O2 Ba3 Ba2 149.362(12) . 19_565
O1 Ba3 Ba2 46.28(9) . 19_565
O1 Ba3 Ba2 46.28(9) 31 19_565
F Ba3 Ba2 104.38(10) 31 19_565
F Ba3 Ba2 104.38(10) . 19_565
O4 Ba3 Ba2 119.76(11) 30 19_565
O4 Ba3 Ba2 64.59(12) 20 19_565
O4 Ba3 Ba2 64.59(12) 13_554 19_565
O4 Ba3 Ba2 119.76(11) 3 19_565
B1 Ba3 Ba2 54.7(2) 20 19_565
B1 Ba3 Ba2 116.0(2) 3 19_565
F Na F 180.0 . 17
F Na F 90.0 . 19
F Na F 90.0 17 19
F Na F 90.0 . 3
F Na F 90.0 17 3
F Na F 180.0(3) 19 3
F Na O5 90.0 . 17
F Na O5 90.0 17 17
F Na O5 90.0 19 17
F Na O5 90.0 3 17
F Na O5 90.0 . .
F Na O5 90.0 17 .
F Na O5 90.0 19 .
F Na O5 90.0 3 .
O5 Na O5 180.0 17 .
F Na Ba1 52.62(10) . .
F Na Ba1 127.38(10) 17 .
F Na Ba1 55.90(10) 19 .
F Na Ba1 124.10(10) 3 .
O5 Na Ba1 124.269(7) 17 .
O5 Na Ba1 55.731(7) . .
F Na Ba1 127.38(10) . 17
F Na Ba1 52.62(10) 17 17
F Na Ba1 124.10(10) 19 17
F Na Ba1 55.90(10) 3 17
O5 Na Ba1 55.732(7) 17 17
O5 Na Ba1 124.268(7) . 17
Ba1 Na Ba1 180.0 . 17
F Na Ba1 124.10(10) . 19
F Na Ba1 55.90(10) 17 19
F Na Ba1 52.62(10) 19 19
F Na Ba1 127.38(10) 3 19
O5 Na Ba1 55.732(7) 17 19
O5 Na Ba1 124.268(7) . 19
Ba1 Na Ba1 108.485(7) . 19
Ba1 Na Ba1 71.516(7) 17 19
F Na Ba1 55.90(10) . 3
F Na Ba1 124.10(10) 17 3
F Na Ba1 127.38(10) 19 3
F Na Ba1 52.62(10) 3 3
O5 Na Ba1 124.268(7) 17 3
O5 Na Ba1 55.732(7) . 3
Ba1 Na Ba1 71.515(7) . 3
Ba1 Na Ba1 108.484(7) 17 3
Ba1 Na Ba1 180.000(16) 19 3
F Na Ba1 127.38(10) . 2
F Na Ba1 52.62(10) 17 2
F Na Ba1 124.10(10) 19 2
F Na Ba1 55.90(10) 3 2
O5 Na Ba1 124.268(7) 17 2
O5 Na Ba1 55.732(7) . 2
Ba1 Na Ba1 111.464(14) . 2
Ba1 Na Ba1 68.535(14) 17 2
Ba1 Na Ba1 108.484(7) 19 2
Ba1 Na Ba1 71.516(7) 3 2
F Na Ba1 52.62(10) . 18
F Na Ba1 127.38(10) 17 18
F Na Ba1 55.90(10) 19 18
F Na Ba1 124.10(10) 3 18
O5 Na Ba1 55.732(7) 17 18
O5 Na Ba1 124.268(7) . 18
Ba1 Na Ba1 68.536(14) . 18
Ba1 Na Ba1 111.465(14) 17 18
Ba1 Na Ba1 71.516(7) 19 18
Ba1 Na Ba1 108.484(7) 3 18
Ba1 Na Ba1 180.0 2 18
Na F Ba3 180.0(3) . .
Na F Ba1 89.06(15) . 18
Ba3 F Ba1 90.95(13) . 18
Na F Ba1 89.06(15) . .
Ba3 F Ba1 90.95(13) . .
Ba1 F Ba1 90.23(16) 18 .
Na F Ba1 85.89(14) . 20
Ba3 F Ba1 94.09(14) . 20
Ba1 F Ba1 91.962(19) 18 20
Ba1 F Ba1 174.5(2) . 20
Na F Ba1 85.89(14) . 3
Ba3 F Ba1 94.09(14) . 3
Ba1 F Ba1 174.5(2) 18 3
Ba1 F Ba1 91.961(19) . 3
Ba1 F Ba1 85.42(14) 20 3
B2 O1 Ba3 174.1(6) 19_565 .
B2 O1 Ba2 86.0(4) 19_565 19_565
Ba3 O1 Ba2 89.81(16) . 19_565
B2 O1 Ba2 86.0(4) 19_565 3
Ba3 O1 Ba2 89.81(16) . 3
Ba2 O1 Ba2 89.69(18) 19_565 3
B2 O1 Ba1 87.5(4) 19_565 30
Ba3 O1 Ba1 96.80(16) . 30
Ba2 O1 Ba1 173.2(2) 19_565 30
Ba2 O1 Ba1 91.81(2) 3 30
B2 O1 Ba1 87.5(4) 19_565 13_554
Ba3 O1 Ba1 96.80(16) . 13_554
Ba2 O1 Ba1 91.81(2) 19_565 13_554
Ba2 O1 Ba1 173.2(2) 3 13_554
Ba1 O1 Ba1 85.95(16) 30 13_554
B2 O2 Ba3 180.0(8) . .
B2 O2 Ba1 86.87(17) . 31
Ba3 O2 Ba1 93.13(17) . 31
B2 O2 Ba1 86.87(17) . 18
Ba3 O2 Ba1 93.13(17) . 18
Ba1 O2 Ba1 173.7(3) 31 18
B2 O2 Ba1 86.87(17) . 16_554
Ba3 O2 Ba1 93.13(17) . 16_554
Ba1 O2 Ba1 85.29(2) 31 16_554
Ba1 O2 Ba1 94.37(3) 18 16_554
B2 O2 Ba1 86.87(17) . .
Ba3 O2 Ba1 93.13(17) . .
Ba1 O2 Ba1 94.37(3) 31 .
Ba1 O2 Ba1 85.29(2) 18 .
Ba1 O2 Ba1 173.7(3) 16_554 .
B1 O3 Ba2 148.1(6) 27 .
B1 O3 Ba1 96.5(4) 27 31
Ba2 O3 Ba1 102.31(17) . 31
B1 O3 Ba1 96.5(4) 27 .
Ba2 O3 Ba1 102.31(17) . .
Ba1 O3 Ba1 106.7(2) 31 .
B1 O4 Ba1 134.8(5) . .
B1 O4 Ba1 128.9(5) . 4
Ba1 O4 Ba1 95.92(18) . 4
B1 O4 Ba3 90.1(5) . 19
Ba1 O4 Ba3 97.17(17) . 19
Ba1 O4 Ba3 88.58(15) 4 19
B1 O4 Ba1 83.7(5) . 6
Ba1 O4 Ba1 87.55(17) . 6
Ba1 O4 Ba1 95.00(19) 4 6
Ba3 O4 Ba1 173.8(2) 19 6
O3 B1 O4 119.5(5) 28_545 .
O3 B1 O4 119.5(5) 28_545 32_545
O4 B1 O4 121.0(10) . 32_545
O3 B1 Ba1 57.8(3) 28_545 28_545
O4 B1 Ba1 148.7(7) . 28_545
O4 B1 Ba1 70.5(4) 32_545 28_545
O3 B1 Ba1 57.8(3) 28_545 6
O4 B1 Ba1 70.5(4) . 6
O4 B1 Ba1 148.7(7) 32_545 6
Ba1 B1 Ba1 86.1(3) 28_545 6
O3 B1 Ba3 152.1(7) 28_545 19
O4 B1 Ba3 64.4(5) . 19
O4 B1 Ba3 64.4(5) 32_545 19
Ba1 B1 Ba3 134.84(17) 28_545 19
Ba1 B1 Ba3 134.84(17) 6 19
O3 B1 Ba2 78.8(6) 28_545 .
O4 B1 Ba2 95.7(5) . .
O4 B1 Ba2 95.7(5) 32_545 .
Ba1 B1 Ba2 112.7(3) 28_545 .
Ba1 B1 Ba2 112.7(3) 6 .
Ba3 B1 Ba2 73.2(2) 19 .
O2 B2 O1 120.6(5) . 13_544
O2 B2 O1 120.6(5) . 3_655
O1 B2 O1 118.8(11) 13_544 3_655
O2 B2 Ba2 139.30(16) . .
O1 B2 Ba2 67.3(4) 13_544 .
O1 B2 Ba2 67.3(4) 3_655 .
O2 B2 Ba2 139.30(16) . 17_655
O1 B2 Ba2 67.3(4) 13_544 17_655
O1 B2 Ba2 67.3(4) 3_655 17_655
Ba2 B2 Ba2 81.4(3) . 17_655
O2 B2 Ba1 67.7(2) . 18
O1 B2 Ba1 66.9(3) 13_544 18
O1 B2 Ba1 141.09(10) 3_655 18
Ba2 B2 Ba1 134.2(2) . 18
Ba2 B2 Ba1 83.00(8) 17_655 18
O2 B2 Ba1 67.7(2) . 31
O1 B2 Ba1 141.09(10) 13_544 31
O1 B2 Ba1 66.9(3) 3_655 31
Ba2 B2 Ba1 83.00(8) . 31
Ba2 B2 Ba1 134.2(2) 17_655 31
Ba1 B2 Ba1 135.4(4) 18 31
O2 B2 Ba1 67.7(2) . 16_554
O1 B2 Ba1 141.09(10) 13_544 16_554
O1 B2 Ba1 66.9(3) 3_655 16_554
Ba2 B2 Ba1 134.2(2) . 16_554
Ba2 B2 Ba1 83.00(8) 17_655 16_554
Ba1 B2 Ba1 85.65(17) 18 16_554
Ba1 B2 Ba1 77.77(15) 31 16_554
O2 B2 Ba1 67.7(2) . .
O1 B2 Ba1 66.9(3) 13_544 .
O1 B2 Ba1 141.09(10) 3_655 .
Ba2 B2 Ba1 83.00(8) . .
Ba2 B2 Ba1 134.2(2) 17_655 .
Ba1 B2 Ba1 77.78(15) 18 .
Ba1 B2 Ba1 85.65(17) 31 .
Ba1 B2 Ba1 135.4(4) 16_554 .
O6 B3 O6 150(2) . 8
O6 B3 O6 56(2) . 7
O6 B3 O6 134(2) 8 7
O6 B3 O6 134(2) . 2
O6 B3 O6 56(2) 8 2
O6 B3 O6 150(2) 7 2
O6 B3 O6 72(2) . 6
O6 B3 O6 81.2(8) 8 6
O6 B3 O6 81.2(8) 7 6
O6 B3 O6 128(2) 2 6
O6 B3 O6 81.2(8) . 4
O6 B3 O6 72(2) 8 4
O6 B3 O6 128(2) 7 4
O6 B3 O6 81.2(8) 2 4
O6 B3 O6 56(2) 6 4
O6 B3 O6 128(2) . 5
O6 B3 O6 81.2(8) 8 5
O6 B3 O6 81.2(8) 7 5
O6 B3 O6 72(2) 2 5
O6 B3 O6 134(2) 6 5
O6 B3 O6 150(2) 4 5
O6 B3 O6 81.2(8) . 3
O6 B3 O6 128(2) 8 3
O6 B3 O6 72(2) 7 3
O6 B3 O6 81.2(8) 2 3
O6 B3 O6 150(2) 6 3
O6 B3 O6 134(2) 4 3
O6 B3 O6 56(2) 5 3
O6 B3 O5 113.0(11) . .
O6 B3 O5 67.0(11) 8 .
O6 B3 O5 67.0(11) 7 .
O6 B3 O5 113.0(11) 2 .
O6 B3 O5 67.0(11) 6 .
O6 B3 O5 113.0(11) 4 .
O6 B3 O5 67.0(11) 5 .
O6 B3 O5 113.0(11) 3 .
O6 B3 O5 67.0(11) . 5
O6 B3 O5 113.0(11) 8 5
O6 B3 O5 113.0(11) 7 5
O6 B3 O5 67.0(11) 2 5
O6 B3 O5 113.0(11) 6 5
O6 B3 O5 67.0(11) 4 5
O6 B3 O5 113.0(11) 5 5
O6 B3 O5 67.0(11) 3 5
O5 B3 O5 180.0 . 5
O6 B3 Ba1 54.4(11) . .
O6 B3 Ba1 112.6(11) 8 .
O6 B3 Ba1 38.4(10) 7 .
O6 B3 Ba1 168.6(11) 2 .
O6 B3 Ba1 42.8(11) 6 .
O6 B3 Ba1 94.0(11) 4 .
O6 B3 Ba1 109.6(10) 5 .
O6 B3 Ba1 109.2(10) 3 .
O5 B3 Ba1 59.337(7) . .
O5 B3 Ba1 120.663(8) 5 .
O6 B3 Ba1 38.4(10) . 7
O6 B3 Ba1 168.6(11) 8 7
O6 B3 Ba1 54.4(11) 7 7
O6 B3 Ba1 112.6(11) 2 7
O6 B3 Ba1 109.2(10) 6 7
O6 B3 Ba1 109.6(10) 4 7
O6 B3 Ba1 94.0(11) 5 7
O6 B3 Ba1 42.8(11) 3 7
O5 B3 Ba1 120.664(8) . 7
O5 B3 Ba1 59.336(8) 5 7
Ba1 B3 Ba1 78.684(14) . 7
B3 O5 O6 50.1(9) . 7
B3 O5 O6 50.1(9) . 5
O6 O5 O6 65.7(9) 7 5
B3 O5 O6 50.1(9) . 8
O6 O5 O6 100.2(18) 7 8
O6 O5 O6 65.7(9) 5 8
B3 O5 O6 50.1(9) . 6
O6 O5 O6 65.7(9) 7 6
O6 O5 O6 100.2(18) 5 6
O6 O5 O6 65.7(9) 8 6
B3 O5 Na 180.0 . .
O6 O5 Na 129.9(9) 7 .
O6 O5 Na 129.9(9) 5 .
O6 O5 Na 129.9(9) 8 .
O6 O5 Na 129.9(9) 6 .
B3 O5 Ba1 94.4(4) . .
O6 O5 Ba1 59.0(8) 7 .
O6 O5 Ba1 124.4(10) 5 .
O6 O5 Ba1 127.8(10) 8 .
O6 O5 Ba1 62.1(8) 6 .
Na O5 Ba1 85.6(4) . .
B3 O5 Ba1 94.4(4) . 2
O6 O5 Ba1 127.8(10) 7 2
O6 O5 Ba1 62.1(8) 5 2
O6 O5 Ba1 59.0(8) 8 2
O6 O5 Ba1 124.4(10) 6 2
Na O5 Ba1 85.6(4) . 2
Ba1 O5 Ba1 171.2(7) . 2
B3 O5 Ba1 94.4(4) . 4
O6 O5 Ba1 124.4(10) 7 4
O6 O5 Ba1 127.8(10) 5 4
O6 O5 Ba1 62.1(8) 8 4
O6 O5 Ba1 59.0(8) 6 4
Na O5 Ba1 85.6(4) . 4
Ba1 O5 Ba1 89.67(6) . 4
Ba1 O5 Ba1 89.67(6) 2 4
B3 O5 Ba1 94.4(4) . 3
O6 O5 Ba1 62.1(8) 7 3
O6 O5 Ba1 59.0(8) 5 3
O6 O5 Ba1 124.4(10) 8 3
O6 O5 Ba1 127.8(10) 6 3
Na O5 Ba1 85.6(4) . 3
Ba1 O5 Ba1 89.67(6) . 3
Ba1 O5 Ba1 89.67(6) 2 3
Ba1 O5 Ba1 171.2(7) 4 3
O6 O6 B3 62.0(11) 7 .
O6 O6 O6 44.3(7) 7 5
B3 O6 O6 26.1(11) . 5
O6 O6 O5 114.3(18) 7 5
B3 O6 O5 62.9(13) . 5
O6 O6 O5 70.8(13) 5 5
O6 O6 O6 105.4(6) 7 4
B3 O6 O6 49.4(4) . 4
O6 O6 O6 75.2(10) 5 4
O5 O6 O6 57.2(5) 5 4
O6 O6 O6 61(2) 7 3
B3 O6 O6 49.4(4) . 3
O6 O6 O6 30.3(11) 5 3
O5 O6 O6 57.2(5) 5 3
O6 O6 O6 90.000(2) 4 3
O6 O6 Ba1 92.7(18) 7 7
B3 O6 Ba1 122.8(14) . 7
O6 O6 Ba1 100.2(8) 5 7
O5 O6 Ba1 88.8(10) 5 7
O6 O6 Ba1 145.6(8) 4 7
O6 O6 Ba1 73.4(13) 3 7
O6 O6 Ba1 61.9(16) 7 .
B3 O6 Ba1 103.8(12) . .
O6 O6 Ba1 101.5(13) 5 .
O5 O6 Ba1 163.7(13) 5 .
O6 O6 Ba1 107.4(10) 4 .
O6 O6 Ba1 122.6(8) 3 .
Ba1 O6 Ba1 106.9(9) 7 .
O6 O6 Ba1 19.2(18) 7 3
B3 O6 Ba1 65.6(9) . 3
O6 O6 Ba1 41.7(5) 5 3
O5 O6 Ba1 103.8(10) 5 3
O6 O6 Ba1 114.3(7) 4 3
O6 O6 Ba1 46.8(8) 3 3
Ba1 O6 Ba1 76.0(6) 7 3
Ba1 O6 Ba1 76.7(5) . 3
O6 O6 Ba1 152(3) 7 6
B3 O6 Ba1 117.3(14) . 6
O6 O6 Ba1 142.9(7) 5 6
O5 O6 Ba1 85.8(10) 5 6
O6 O6 Ba1 67.9(13) 4 6
O6 O6 Ba1 142.9(9) 3 6
Ba1 O6 Ba1 107.9(7) 7 6
Ba1 O6 Ba1 93.1(7) . 6
Ba1 O6 Ba1 169.8(10) 3 6

loop_
_geom_bond_atom_site_label_1
_geom_bond_atom_site_label_2
_geom_bond_distance
_geom_bond_site_symmetry_2
Ba1 O6 2.53(2) 7
Ba1 O3 2.711(4) .
Ba1 O4 2.739(6) .
Ba1 F 2.834(4) .
Ba1 O4 2.871(6) 3
Ba1 O1 2.946(5) 13_544
Ba1 O5 2.9557(15) .
Ba1 F 2.961(4) 19
Ba1 O2 2.9641(6) .
Ba1 O4 3.019(6) 6
Ba1 O6 2.87(3) .
Ba1 B1 3.184(8) 27
Ba2 O3 2.616(7) 2_655
Ba2 O3 2.616(7) .
Ba2 O1 2.831(4) 13_544
Ba2 O1 2.831(4) 19
Ba2 O1 2.831(4) 29
Ba2 O1 2.831(4) 3_655
Ba2 B2 3.061(10) .
Ba2 B2 3.061(10) 17_655
Ba2 B1 3.340(11) 2_655
Ba2 B1 3.340(11) .
Ba2 Ba2 3.5186(17) 27
Ba2 Ba3 3.9167(8) 19
Ba3 O2 2.582(9) .
Ba3 O1 2.716(6) .
Ba3 O1 2.716(6) 31
Ba3 F 2.827(5) 31
Ba3 F 2.827(5) .
Ba3 O4 2.909(6) 30
Ba3 O4 2.909(6) 20
Ba3 O4 2.909(6) 13_554
Ba3 O4 2.909(6) 3
Ba3 B1 3.226(12) 20
Ba3 B1 3.226(12) 3
Ba3 Ba2 3.9168(8) 19_565
Na F 2.212(5) .
Na F 2.212(5) 17
Na F 2.212(5) 19
Na F 2.212(5) 3
Na O5 2.234(19) 17
Na O5 2.234(19) .
Na Ba1 3.5662(4) 17
Na Ba1 3.5662(4) 19
Na Ba1 3.5662(4) 3
Na Ba1 3.5662(4) 2
Na Ba1 3.5662(4) 18
F Ba1 2.834(4) 18
F Ba1 2.960(4) 20
F Ba1 2.960(4) 3
O1 B2 1.380(9) 19_565
O1 Ba2 2.831(4) 19_565
O1 Ba2 2.831(4) 3
O1 Ba1 2.946(5) 30
O1 Ba1 2.946(5) 13_554
O2 B2 1.375(16) .
O2 Ba1 2.9640(6) 31
O2 Ba1 2.9640(7) 18
O2 Ba1 2.9640(6) 16_554
O3 B1 1.390(13) 27
O3 Ba1 2.711(4) 31
O4 B1 1.393(8) .
O4 Ba1 2.871(6) 4
O4 Ba3 2.909(6) 19
O4 Ba1 3.019(6) 6
B1 O3 1.390(13) 28_545
B1 O4 1.393(8) 32_545
B1 Ba1 3.184(8) 28_545
B1 Ba1 3.184(8) 6
B1 Ba3 3.226(12) 19
B2 O1 1.380(9) 13_544
B2 O1 1.380(9) 3_655
B2 Ba2 3.061(10) 17_655
B2 Ba1 3.198(5) 18
B2 Ba1 3.198(5) 31
B2 Ba1 3.198(5) 16_554
B3 O6 1.31(2) .
B3 O6 1.31(2) 8
B3 O6 1.31(2) 7
B3 O6 1.31(2) 2
B3 O6 1.31(2) 6
B3 O6 1.31(2) 4
B3 O6 1.31(2) 5
B3 O6 1.31(2) 3
B3 O5 1.522(19) .
B3 O5 1.522(19) 5
B3 Ba1 3.4262(4) 7
O5 O6 1.57(3) 7
O5 O6 1.57(3) 5
O5 O6 1.57(3) 8
O5 O6 1.57(3) 6
O5 Ba1 2.9558(15) 2
O5 Ba1 2.9558(15) 4
O5 Ba1 2.9558(15) 3
O6 O6 1.23(4) 7
O6 O6 2.36(4) 5
O6 O5 1.57(3) 5
O6 O6 1.71(3) 4
O6 O6 1.71(3) 3
O6 Ba1 2.53(2) 7
O6 Ba1 3.75(2) 3
O6 Ba1 2.62(2) 6
